data_2107637
loop_
_publ_author_name
'Schultz, Peter'
'Simon, Arndt'
'Oeckler, Oliver'

_publ_section_title
;
 Modulated crystal structure of InMo~4~O~6~
;
_journal_coeditor_code DK5041
_journal_issue 4
_journal_name_full 'Acta Crystallographica Section B'
_journal_page_first 642
_journal_page_last 649
_journal_paper_doi 10.1107/S205252061600874X
_journal_volume 72
_journal_year 2016
_chemical_formula_moiety 'In1 Mo4 O6'
_chemical_formula_structural 'In1 Mo4 O6'
_chemical_formula_sum 'In Mo4 O6'
_chemical_formula_weight 594.55
_chemical_name_common 'indium molybdate'
_chemical_name_systematic 'indium tetramolybdenum hexoxide'
_space_group_IT_number 127
_space_group_ssg_name P4/mbm(00\g)00ss
_symmetry_cell_setting tetragonal
_symmetry_Int_Tables_number 127
_symmetry_space_group_name_Hall '-P 4 2ab'
_symmetry_space_group_name_H-M 'P 4/m b m'
_cell_angle_alpha 90
_cell_angle_beta 90
_cell_angle_gamma 90
_cell_formula_units_Z 2
_cell_length_a 9.6664(9)
_cell_length_b 9.6664(9)
_cell_length_c 2.8645(3)
_cell_measurement_reflns_used 15099
_cell_measurement_temperature 293
_cell_measurement_theta_max 34.05
_cell_measurement_theta_min 4.215
_cell_modulation_dimension 1
_cell_volume 267.66(5)
_computing_cell_refinement 'IPDS software package (Stoe, 2002)'
_computing_data_collection 'IPDS software package (Stoe, 2002)'
_computing_data_reduction 'X-Area (Stoe, 2002)'
_computing_molecular_graphics 'Diamond 3.1'
_computing_structure_refinement 'JANA2006 (Petricek, Dusek & Palatinus, 2006)'
_computing_structure_solution 'SHELXS-97 (Sheldrick, 1990)'
_diffrn_ambient_temperature 293
_diffrn_detector 'imaging plate'
_diffrn_measured_fraction_theta_full 0.99
_diffrn_measured_fraction_theta_max 0.99
_diffrn_measurement_device 'area detector diffractometer'
_diffrn_measurement_device_type 'Stoe IPDS-II'
_diffrn_measurement_method oscillation
_diffrn_radiation_monochromator graphite
_diffrn_radiation_probe x-ray
_diffrn_radiation_source 'X-ray tube'
_diffrn_radiation_type 'Mo K\a'
_diffrn_radiation_wavelength 0.71069
_diffrn_reflns_av_R_equivalents 0.044
_diffrn_reflns_av_sigmaI/netI 0.037
_diffrn_reflns_limit_h_max 14
_diffrn_reflns_limit_h_min -13
_diffrn_reflns_limit_index_m_1_max 1
_diffrn_reflns_limit_index_m_1_min -1
_diffrn_reflns_limit_k_max 14
_diffrn_reflns_limit_k_min -14
_diffrn_reflns_limit_l_max 4
_diffrn_reflns_limit_l_min -3
_diffrn_reflns_number 14543
_diffrn_reflns_theta_full 33.43
_diffrn_reflns_theta_max 33.43
_diffrn_reflns_theta_min 3.7
_exptl_absorpt_coefficient_mu 13.32
_exptl_absorpt_correction_T_max 0.532
_exptl_absorpt_correction_T_min 0.287
_exptl_absorpt_correction_type numerical
_exptl_absorpt_process_details 'Jana2006  (Petricek, Dusek & Palatinus, 2000)'
_exptl_crystal_colour black
_exptl_crystal_density_diffrn 7.38
_exptl_crystal_description 'black needle'
_exptl_crystal_F_000 530
_exptl_crystal_size_max 0.30
_exptl_crystal_size_mid 0.07
_exptl_crystal_size_min 0.05
_refine_diff_density_max 2.77
_refine_diff_density_min -2.65
_refine_ls_extinction_method none
_refine_ls_goodness_of_fit_gt 3.85
_refine_ls_goodness_of_fit_ref 3.66
_refine_ls_hydrogen_treatment noref
_refine_ls_number_constraints 0
_refine_ls_number_parameters 30
_refine_ls_number_reflns 800
_refine_ls_number_restraints 0
_refine_ls_R_factor_all 0.0456
_refine_ls_R_factor_gt 0.0389
_refine_ls_shift/su_max 0.0008
_refine_ls_shift/su_mean 0.0001
_refine_ls_structure_factor_coef F
_refine_ls_weighting_details w=1/(\s^2^(F)+0.000225F^2^)
_refine_ls_weighting_scheme sigma
_refine_ls_wR_factor_gt 0.0739
_refine_ls_wR_factor_ref 0.0760
_reflns_number_gt 686
_reflns_number_total 800
_reflns_threshold_expression I>3\s(I)
_cod_data_source_file dk5041sup1.cif
_cod_data_source_block I
_cod_depositor_comments
;
The following automatic conversions were performed:

'_diffrn_radiation_probe' value 'X-ray' changed to 'x-ray' according
to
/usr/data/users/saulius/crontab/automatic-downloads/rss-feeds/IUCr/lib/dictionaries/cif_core.dic
dictionary named 'cif_core.dic' version 2.4.2 from 2011-04-26.

Automatic conversion script
Id: cif_fix_values 4268 2015-11-12 08:31:59Z antanas 
;
_cod_original_cell_volume 267.66(6)
_cod_original_formula_sum 'In1 Mo4 O6'
_cod_database_code 2107637

loop_
_space_group_symop_ssg_id
_space_group_symop_ssg_operation_algebraic
1 x1,x2,x3,x4
2 -x1,-x2,x3,x4
3 -x2,x1,x3,x4
4 x2,-x1,x3,x4
5 -x1+1/2,x2+1/2,-x3,-x4+1/2
6 x1+1/2,-x2+1/2,-x3,-x4+1/2
7 x2+1/2,x1+1/2,-x3,-x4+1/2
8 -x2+1/2,-x1+1/2,-x3,-x4+1/2
9 -x1,-x2,-x3,-x4
10 x1,x2,-x3,-x4
11 x2,-x1,-x3,-x4
12 -x2,x1,-x3,-x4
13 x1+1/2,-x2+1/2,x3,x4+1/2
14 -x1+1/2,x2+1/2,x3,x4+1/2
15 -x2+1/2,-x1+1/2,x3,x4+1/2
16 x2+1/2,x1+1/2,x3,x4+1/2

loop_
_symmetry_equiv_pos_as_xyz
'x, y, z'
'-x, -y, z'
'-y, x, z'
'y, -x, z'
'-x+1/2, y+1/2, -z'
'x+1/2, -y+1/2, -z'
'y+1/2, x+1/2, -z'
'-y+1/2, -x+1/2, -z'
'-x, -y, -z'
'x, y, -z'
'y, -x, -z'
'-y, x, -z'
'x-1/2, -y-1/2, z'
'-x-1/2, y-1/2, z'
'-y-1/2, -x-1/2, z'
'y-1/2, x-1/2, z'

loop_
_atom_site_label
_atom_site_type_symbol
_atom_site_fract_x
_atom_site_fract_y
_atom_site_fract_z
_atom_site_adp_type
_atom_site_U_iso_or_equiv
_atom_site_site_symmetry_multiplicity
_atom_site_occupancy
_atom_site_calc_flag
In1 In 0 0 0 Uani 0.0146(3) 2 1 d
Mo1 Mo 0.60152(4) 0.10152(4) 0 Uani 0.00569(17) 4 1 d
Mo2 Mo 0.35697(4) 0.14303(4) 0.5 Uani 0.00926(18) 4 1 d
O1 O 0.4558(4) 0.2579(4) 0 Uani 0.0089(7) 8 1 d
O2 O 0.7059(3) 0.2059(3) 0.5 Uani 0.0066(7) 4 1 d

loop_
_atom_site_aniso_label
_atom_site_aniso_type_symbol
_atom_site_aniso_U_11
_atom_site_aniso_U_22
_atom_site_aniso_U_33
_atom_site_aniso_U_12
_atom_site_aniso_U_13
_atom_site_aniso_U_23
In1 In 0.0159(3) 0.0159(3) 0.0119(8) 0 0 0
Mo1 Mo 0.0060(3) 0.0060(3) 0.0051(3) -0.00044(14) 0 0
Mo2 Mo 0.0052(3) 0.0052(3) 0.0173(4) -0.00049(14) 0 0
O1 O 0.0124(13) 0.0085(13) 0.0057(11) 0.0040(12) 0 0
O2 O 0.0081(11) 0.0081(11) 0.0036(16) -0.0063(16) 0 0

loop_
_atom_site_displace_Fourier_atom_site_label
_atom_site_displace_Fourier_axis
_atom_site_displace_Fourier_wave_vector_seq_id
_atom_site_displace_Fourier_param_cos
_atom_site_displace_Fourier_param_sin
Mo1 x 1 -0.00033(6) 0
Mo1 y 1 0.00033(6) 0
Mo1 z 1 0 0
Mo2 x 1 0.00268(7) 0
Mo2 y 1 0.00268(7) 0
Mo2 z 1 0 0
O1 x 1 0.0017(6) 0
O1 y 1 0.0043(5) 0
O1 z 1 0 0.008(2)

loop_
_atom_site_displace_special_func_atom_site_label
_atom_site_displace_special_func_sawtooth_ax
_atom_site_displace_special_func_sawtooth_ay
_atom_site_displace_special_func_sawtooth_az
_atom_site_displace_special_func_sawtooth_c
_atom_site_displace_special_func_sawtooth_w
In1 0.0001 0.0001 -0.1918(10) 0 1

loop_
_atom_site_Fourier_wave_vector_seq_id
_jana_atom_site_fourier_wave_vector_q1_coeff
1 1

loop_
_atom_site_U_Fourier_atom_site_label
_atom_site_U_Fourier_tens_elem
_atom_site_U_Fourier_wave_vector_seq_id
_atom_site_U_Fourier_param_cos
_atom_site_U_Fourier_param_sin
In1 U11 1 -0.0015(3) 0
In1 U22 1 -0.0015(3) 0
In1 U33 1 0.0050(7) 0
In1 U12 1 0 0
In1 U13 1 0 0
In1 U23 1 0 0

loop_
_atom_type_symbol
_atom_type_scat_dispersion_real
_atom_type_scat_dispersion_imag
_atom_type_scat_source
In -0.7276 1.3100 'International Tables Vol C tables 4.2.6.8 and 6.1.1.1'
Mo -1.6832 0.6857 'International Tables Vol C tables 4.2.6.8 and 6.1.1.1'
O 0.0106 0.0060 'International Tables Vol C tables 4.2.6.8 and 6.1.1.1'

loop_
_cell_wave_vector_seq_id
_cell_wave_vector_x
_cell_wave_vector_y
_cell_wave_vector_z
1 0.000000 0.000000 0.153600

loop_
_geom_angle_atom_site_label_1
_geom_angle_atom_site_label_2
_geom_angle_atom_site_label_3
_geom_angle
_geom_angle_site_symmetry_1
_geom_angle_site_symmetry_3
O2 Mo1 O2 90.0(4) . 1_556
O2 Mo1 O1 88.55(17) . 7_545
O2 Mo1 O1 88.55(17) 1_556 7_545
O2 Mo1 O1 88.55(17) . .
O2 Mo1 O1 88.55(17) 1_556 .
O1 Mo1 O1 175.9(5) 7_545 .
O2 Mo1 Mo1 135.0(2) . 9_655
O2 Mo1 Mo1 135.0(2) 1_556 9_655
O1 Mo1 Mo1 92.0(2) 7_545 9_655
O1 Mo1 Mo1 92.0(2) . 9_655
O2 Mo1 Mo2 89.35(15) . .
O2 Mo1 Mo2 135.55(2) 1_556 .
O1 Mo1 Mo2 135.85(17) 7_545 .
O1 Mo1 Mo2 47.00(17) . .
Mo1 Mo1 Mo2 60.21(2) 9_655 .
O2 Mo1 Mo2 89.35(15) . 9_654
O2 Mo1 Mo2 135.55(2) 1_556 9_654
O1 Mo1 Mo2 47.00(17) 7_545 9_654
O1 Mo1 Mo2 135.85(17) . 9_654
Mo1 Mo1 Mo2 60.21(2) 9_655 9_654
Mo2 Mo1 Mo2 88.90(4) . 9_654
O2 Mo1 Mo2 135.55(2) . 9_655
O2 Mo1 Mo2 89.35(15) 1_556 9_655
O1 Mo1 Mo2 47.00(17) 7_545 9_655
O1 Mo1 Mo2 135.85(17) . 9_655
Mo1 Mo1 Mo2 60.21(2) 9_655 9_655
Mo2 Mo1 Mo2 120.41(5) . 9_655
Mo2 Mo1 Mo2 61.67(3) 9_654 9_655
O2 Mo1 Mo2 135.55(2) . 1_556
O2 Mo1 Mo2 89.35(15) 1_556 1_556
O1 Mo1 Mo2 135.86(17) 7_545 1_556
O1 Mo1 Mo2 47.00(17) . 1_556
Mo1 Mo1 Mo2 60.21(2) 9_655 1_556
Mo2 Mo1 Mo2 61.67(3) . 1_556
Mo2 Mo1 Mo2 120.41(5) 9_654 1_556
Mo2 Mo1 Mo2 88.90(4) 9_655 1_556
O2 Mo1 Mo1 45.0(2) . 1_554
O2 Mo1 Mo1 135.0(2) 1_556 1_554
O1 Mo1 Mo1 90.0 7_545 1_554
O1 Mo1 Mo1 90.0 . 1_554
Mo1 Mo1 Mo1 90.0 9_655 1_554
Mo2 Mo1 Mo1 59.163(13) . 1_554
Mo2 Mo1 Mo1 59.163(13) 9_654 1_554
Mo2 Mo1 Mo1 120.836(13) 9_655 1_554
Mo2 Mo1 Mo1 120.836(13) 1_556 1_554
O2 Mo1 Mo1 135.0(2) . 1_556
O2 Mo1 Mo1 45.0(2) 1_556 1_556
O1 Mo1 Mo1 90.0 7_545 1_556
O1 Mo1 Mo1 90.0 . 1_556
Mo1 Mo1 Mo1 90.0 9_655 1_556
Mo2 Mo1 Mo1 120.836(13) . 1_556
Mo2 Mo1 Mo1 120.836(13) 9_654 1_556
Mo2 Mo1 Mo1 59.163(13) 9_655 1_556
Mo2 Mo1 Mo1 59.163(14) 1_556 1_556
Mo1 Mo1 Mo1 180.0 1_554 1_556
O1 Mo2 O1 174.1(4) . 15_664
O1 Mo2 O1 91.0(3) . 15_665
O1 Mo2 O1 88.7(3) 15_664 15_665
O1 Mo2 O1 88.7(3) . 1_554
O1 Mo2 O1 91.0(3) 15_664 1_554
O1 Mo2 O1 174.1(4) 15_665 1_554
O1 Mo2 O2 87.0(2) . 11_564
O1 Mo2 O2 87.0(2) 15_664 11_564
O1 Mo2 O2 87.0(2) 15_665 11_564
O1 Mo2 O2 87.0(2) 1_554 11_564
O1 Mo2 Mo1 138.5(2) . 9_654
O1 Mo2 Mo1 47.4(2) 15_664 9_654
O1 Mo2 Mo1 92.3(2) 15_665 9_654
O1 Mo2 Mo1 91.85(19) 1_554 9_654
O2 Mo2 Mo1 134.45(2) 11_564 9_654
O1 Mo2 Mo1 91.85(19) . 9_655
O1 Mo2 Mo1 92.3(2) 15_664 9_655
O1 Mo2 Mo1 47.4(2) 15_665 9_655
O1 Mo2 Mo1 138.5(2) 1_554 9_655
O2 Mo2 Mo1 134.45(2) 11_564 9_655
Mo1 Mo2 Mo1 61.67(3) 9_654 9_655
O1 Mo2 Mo1 92.3(2) . 1_554
O1 Mo2 Mo1 91.85(19) 15_664 1_554
O1 Mo2 Mo1 138.5(2) 15_665 1_554
O1 Mo2 Mo1 47.4(2) 1_554 1_554
O2 Mo2 Mo1 134.45(2) 11_564 1_554
Mo1 Mo2 Mo1 59.59(5) 9_654 1_554
Mo1 Mo2 Mo1 91.10(4) 9_655 1_554
O1 Mo2 Mo1 47.4(2) . .
O1 Mo2 Mo1 138.5(2) 15_664 .
O1 Mo2 Mo1 91.85(19) 15_665 .
O1 Mo2 Mo1 92.3(2) 1_554 .
O2 Mo2 Mo1 134.45(2) 11_564 .
Mo1 Mo2 Mo1 91.10(4) 9_654 .
Mo1 Mo2 Mo1 59.59(5) 9_655 .
Mo1 Mo2 Mo1 61.67(3) 1_554 .
O1 Mo2 Mo2 45.67(17) . 1_556
O1 Mo2 Mo2 134.33(17) 15_664 1_556
O1 Mo2 Mo2 45.67(17) 15_665 1_556
O1 Mo2 Mo2 134.33(17) 1_554 1_556
O2 Mo2 Mo2 90.0 11_564 1_556
Mo1 Mo2 Mo2 120.837(13) 9_654 1_556
Mo1 Mo2 Mo2 59.164(13) 9_655 1_556
Mo1 Mo2 Mo2 120.837(13) 1_554 1_556
Mo1 Mo2 Mo2 59.164(13) . 1_556
O1 Mo2 Mo2 134.33(17) . 1_554
O1 Mo2 Mo2 45.67(17) 15_664 1_554
O1 Mo2 Mo2 134.33(17) 15_665 1_554
O1 Mo2 Mo2 45.67(17) 1_554 1_554
O2 Mo2 Mo2 90.0 11_564 1_554
Mo1 Mo2 Mo2 59.164(13) 9_654 1_554
Mo1 Mo2 Mo2 120.837(14) 9_655 1_554
Mo1 Mo2 Mo2 59.164(13) 1_554 1_554
Mo1 Mo2 Mo2 120.837(13) . 1_554
Mo2 Mo2 Mo2 180.0 1_556 1_554
O1 In1 O1 180.0 15_664 7_444
O1 In1 O1 90.0 15_664 13_564
O1 In1 O1 90.0 7_444 13_564
O1 In1 O1 90.0 15_664 5_544
O1 In1 O1 90.000(1) 7_444 5_544
O1 In1 O1 180.0(4) 13_564 5_544
O1 In1 In1 90.0 15_664 1_554
O1 In1 In1 90.0 7_444 1_554
O1 In1 In1 90.0 13_564 1_554
O1 In1 In1 90.0 5_544 1_554
O1 In1 In1 90.0 15_664 1_556
O1 In1 In1 90.0 7_444 1_556
O1 In1 In1 90.0 13_564 1_556
O1 In1 In1 90.0 5_544 1_556
In1 In1 In1 180.0 1_554 1_556
Mo2 O1 Mo2 88.7(3) 1_556 .
Mo2 O1 Mo1 85.6(3) 1_556 .
Mo2 O1 Mo1 85.6(3) . .
Mo2 O1 In1 128.0(2) 1_556 5_554
Mo2 O1 In1 128.0(2) . 5_554
Mo1 O1 In1 126.8(4) . 5_554
Mo1 O2 Mo1 90.0(4) . 1_554
Mo1 O2 Mo2 135.0(2) . 3_655
Mo1 O2 Mo2 135.0(2) 1_554 3_655

loop_
_geom_bond_atom_site_label_1
_geom_bond_atom_site_label_2
_geom_bond_distance
_geom_bond_site_symmetry_2
Mo1 O2 2.025(7) .
Mo1 O2 2.025(7) 1_556
Mo1 O1 2.064(8) 7_545
Mo1 O1 2.064(8) .
Mo1 Mo1 2.777(2) 9_655
Mo1 Mo2 2.7941(11) .
Mo1 Mo2 2.7942(11) 9_654
Mo1 Mo2 2.7942(11) 9_655
Mo1 Mo2 2.7942(11) 1_556
Mo1 Mo1 2.8645(3) 1_554
Mo1 Mo1 2.8645(3) 1_556
Mo2 O1 2.049(6) .
Mo2 O1 2.049(6) 15_664
Mo2 O1 2.049(6) 15_665
Mo2 O1 2.049(6) 1_554
Mo2 O2 2.059(10) 11_564
Mo2 Mo1 2.7941(11) 9_654
Mo2 Mo1 2.7941(11) 9_655
Mo2 Mo1 2.7941(11) 1_554
Mo2 Mo2 2.8645(3) 1_556
Mo2 Mo2 2.8645(3) 1_554
In1 O1 2.379(8) 15_664
In1 O1 2.379(8) 7_444
In1 O1 2.379(8) 13_564
In1 O1 2.379(8) 5_544
In1 In1 2.8645(3) 1_554
In1 In1 2.8645(3) 1_556
O1 Mo2 2.049(6) 1_556
O1 In1 2.379(8) 5_554
O2 Mo1 2.025(7) 1_554
O2 Mo2 2.059(10) 3_655
